data_1010246
loop_
_publ_author_name
'Ziegler, G E'

_publ_section_title
;
The Crystal Structure of Lithium Sulphate Mono-Hydrate, Li~2~ S O~4~
(H~2~ O)
;
_journal_coden_ASTM ZEKGAX
_journal_name_full
;
Zeitschrift fuer Kristallographie, Kristallgeometrie, Kristallphysik,
Kristallchemie (-144,1977)
;
_journal_page_first 456
_journal_page_last 461
_journal_volume 89
_journal_year 1934
_chemical_formula_structural 'Li2 S O4 (H2 O)'
_chemical_formula_sum 'H2 Li2 O5 S'
_chemical_name_systematic 'Lithium sulfate hydrate'
_space_group_IT_number 4
_symmetry_cell_setting monoclinic
_symmetry_Int_Tables_number 4
_symmetry_space_group_name_Hall 'P 2yb'
_symmetry_space_group_name_H-M 'P 1 21 1'
_cell_angle_alpha 90
_cell_angle_beta 107.58
_cell_angle_gamma 90
_cell_formula_units_Z 2
_cell_length_a 5.43
_cell_length_b 4.83
_cell_length_c 8.14
_cell_volume 203.5
_exptl_crystal_density_meas 2.05
_cod_database_code 1010246

loop_
_symmetry_equiv_pos_as_xyz
x,y,z
-x,1/2+y,-z

loop_
_atom_site_label
_atom_site_type_symbol
_atom_site_symmetry_multiplicity
_atom_site_Wyckoff_symbol
_atom_site_fract_x
_atom_site_fract_y
_atom_site_fract_z
_atom_site_occupancy
_atom_site_attached_hydrogens
_atom_site_calc_flag
S1 S6+ 2 a 0.208 0. -0.211 1. 0 d
O1 O2- 2 a 0.153 -0.139 -0.083 1. 0 d
O2 O2- 2 a 0.5 -0.028 -0.192 1. 0 d
O3 O2- 2 a 0.078 -0.078 -0.397 1. 0 d
O4 O2- 2 a 0.161 0.306 -0.197 1. 0 d
O5 O2- 2 a 0.569 0.472 -0.386 1. 2 d
Li1 Li1+ 2 a -0.069 0.542 -0.386 1. 0 d
Li2 Li1+ 2 a 0.167 0.478 0.003 1. 0 d

loop_
_atom_type_symbol
_atom_type_oxidation_number
S6+ 6.000
O2- -2.000
Li1+ 1.000
